data_4323105
loop_
_publ_author_name
'Yukinari Sunatsuki'
'Hiromitsu Shimada'
'Toshihiro Matsuo'
'Masaaki Nakamura'
'Fumiaki Kai'
'Naohide Matsumoto'
'Nazzareno Re'

_publ_contact_author
;
 Naohide Matsumoto, Department of Chemistry, Faculty of Science,
Kumamoto University, Kurokami 2-39-1, Kumamoto 860-8555, Japan
;
_publ_contact_author_email naohide@aster.sci.kumamoto-u.ac.jp
_publ_contact_author_fax ' +81-96-342-3390'
_publ_contact_author_phone ' +81-96-342-3390 '
_publ_section_title
;
 Synthesis, Magnetic Properties, and Incomplete Double-Cubane Structure of
 Manganese(III)-Metal(II) Complexes [Mn(MeOH)L(OH)M(bpy)]2 (M = Zn, Cu,
 Ni, and Mn; H4L = 1,2-Bis(2-hydroxybenzamido)benzene; bpy =
 2,2'-Bipyridine)
;
_journal_name_full 'Inorganic Chemistry'
_journal_page_first 5566
_journal_page_last 5574
_journal_paper_doi 10.1021/ic980543y
_journal_volume 37
_journal_year 1998
_chemical_formula_sum 'C68 H74 Mn2 N8 O18 Zn2'
_space_group_IT_number 2
_symmetry_cell_setting triclinic
_symmetry_Int_Tables_number 2
_symmetry_space_group_name_Hall '-P 1'
_symmetry_space_group_name_H-M 'P -1'
_audit_creation_date 'Tue Dec  9 19:03:29 1997'
_audit_creation_method 'from TEXRAY.INF file'
_cell_angle_alpha 106.58(1)
_cell_angle_beta 117.89(1)
_cell_angle_gamma 78.57(2)
_cell_formula_units_Z 1.00
_cell_length_a 12.367(3)
_cell_length_b 12.844(2)
_cell_length_c 12.262(2)
_cell_measurement_reflns_used 25
_cell_measurement_temperature 20.0
_cell_measurement_theta_max 29.99
_cell_measurement_theta_min 29.43
_cell_volume 1645.1(6)
_computing_cell_refinement 'MSC/AFC Diffractometer Control'
_computing_data_collection 'MSC/AFC Diffractometer Control'
_computing_data_reduction 'teXsan: PROCESS (MSC)'
_computing_publication_material 'teXsan: FINISH (MSC)'
_computing_structure_refinement 'teXsan: LS (MSC)'
_diffrn_ambient_temperature 20.0
_diffrn_measurement_device AFC7R
_diffrn_measurement_method 'omega/2-theta scans'
_diffrn_orient_matrix_UB_11 0.00176
_diffrn_orient_matrix_UB_12 0.03628
_diffrn_orient_matrix_UB_13 0.08457
_diffrn_orient_matrix_UB_21 -0.03531
_diffrn_orient_matrix_UB_22 0.06969
_diffrn_orient_matrix_UB_23 -0.02902
_diffrn_orient_matrix_UB_31 -0.08467
_diffrn_orient_matrix_UB_32 -0.02158
_diffrn_orient_matrix_UB_33 -0.03104
_diffrn_radiation_monochromator graphite
_diffrn_radiation_source 'X-ray tube'
_diffrn_radiation_type MoKalpha
_diffrn_radiation_wavelength 0.7107
_diffrn_reflns_av_R_equivalents 2.14
_diffrn_reflns_limit_h_max 14
_diffrn_reflns_limit_h_min 0
_diffrn_reflns_limit_k_max 15
_diffrn_reflns_limit_k_min -4
_diffrn_reflns_limit_l_max 0
_diffrn_reflns_limit_l_min -3
_diffrn_reflns_number 6073
_diffrn_reflns_theta_max 24.9913
_diffrn_standards_decay_% -0.19
_diffrn_standards_interval_count 150
_diffrn_standards_number 3
_exptl_absorpt_coefficient_mu_cm 11.751
_exptl_absorpt_correction_T_max 0.999
_exptl_absorpt_correction_T_min 0.943
_exptl_absorpt_correction_type psi-scan
_exptl_crystal_colour brown
_exptl_crystal_density_diffrn 1.546
_exptl_crystal_description prismatic
_exptl_crystal_F_000 792.00
_exptl_crystal_size_max 0.250
_exptl_crystal_size_mid 0.200
_exptl_crystal_size_min 0.180
_refine_diff_density_max -0.58100
_refine_diff_density_min 1.11620
_refine_ls_extinction_coef 0.00000
_refine_ls_extinction_method Zachariasen_type_2_Gaussian_isotropic
_refine_ls_goodness_of_fit_obs 2.810
_refine_ls_matrix_type full
_refine_ls_number_parameters 445
_refine_ls_number_reflns 4541
_refine_ls_number_restraints 0
_refine_ls_R_factor_obs 0.0400
_refine_ls_shift/esd_max 8.2690
_refine_ls_structure_factor_coef F
_refine_ls_weighting_scheme sigma
_refine_ls_wR_factor_obs 0.0340
_cod_data_source_file ic980543y_1.cif
_cod_data_source_block '[MnLPh(MeOH)]2[ZnOH(bpy)]2_6MeOH'
_cod_original_cell_volume 1645.0(6)
_cod_original_sg_symbol_H-M 'P -1 '
_cod_original_formula_sum 'C68 H74 N8 O18 Mn2 Zn2'
_cod_database_code 4323105

loop_
_symmetry_equiv_pos_as_xyz
'   +x,   +y,   +z'
'   -x,   -y,   -z'

loop_
_atom_site_aniso_label
_atom_site_aniso_U_11
_atom_site_aniso_U_22
_atom_site_aniso_U_33
_atom_site_aniso_U_12
_atom_site_aniso_U_13
_atom_site_aniso_U_23
Zn1 0.0355(3) 0.0299(3) 0.0256(2) 0.0001(2) 0.0085(2) 0.0091(2)
Mn1 0.0297(3) 0.0304(3) 0.0223(3) -0.0003(3) 0.0082(3) 0.0071(3)
O1 0.030(1) 0.034(1) 0.022(1) -0.002(1) 0.008(1) 0.007(1)
O2 0.027(1) 0.031(1) 0.029(1) 0.003(1) 0.006(1) 0.008(1)
O3 0.078(2) 0.032(2) 0.045(2) -0.014(2) 0.032(2) -0.003(1)
O4 0.044(2) 0.064(2) 0.029(2) 0.004(1) 0.010(1) 0.021(1)
O5 0.032(2) 0.028(1) 0.027(1) -0.002(1) 0.003(1) 0.010(1)
O6 0.030(2) 0.055(2) 0.030(1) 0.000(1) 0.010(1) 0.010(1)
O7 0.137(4) 0.118(4) 0.151(4) -0.017(3) 0.078(4) 0.016(3)
O8 0.126(3) 0.062(2) 0.062(2) -0.008(2) 0.051(2) 0.006(2)
O9 0.090(3) 0.089(3) 0.104(3) 0.008(2) 0.047(3) 0.006(2)
N1 0.033(2) 0.032(2) 0.024(2) -0.002(1) 0.011(1) 0.006(1)
N2 0.030(2) 0.037(2) 0.024(2) 0.000(1) 0.009(1) 0.010(1)
N3 0.032(2) 0.033(2) 0.035(2) 0.001(1) 0.010(2) 0.010(2)
N4 0.032(2) 0.041(2) 0.031(2) -0.003(2) 0.010(2) 0.011(2)
C1 0.026(2) 0.037(2) 0.030(2) 0.002(2) 0.009(2) 0.015(2)
C2 0.042(3) 0.049(3) 0.033(2) -0.002(2) 0.016(2) 0.012(2)
C3 0.047(3) 0.068(3) 0.044(3) 0.004(2) 0.026(2) 0.025(2)
C4 0.047(3) 0.064(3) 0.053(3) -0.011(2) 0.023(2) 0.021(3)
C5 0.043(3) 0.046(3) 0.040(2) -0.008(2) 0.014(2) 0.013(2)
C6 0.032(2) 0.036(2) 0.029(2) 0.000(2) 0.010(2) 0.013(2)
C7 0.034(2) 0.038(2) 0.031(2) -0.002(2) 0.012(2) 0.008(2)
C8 0.027(2) 0.041(2) 0.022(2) -0.003(2) 0.006(2) 0.005(2)
C9 0.047(3) 0.039(2) 0.035(2) -0.001(2) 0.018(2) 0.003(2)
C10 0.053(3) 0.054(3) 0.039(3) 0.002(2) 0.025(2) -0.001(2)
C11 0.048(3) 0.074(3) 0.032(2) -0.004(2) 0.022(2) 0.005(2)
C12 0.037(2) 0.058(3) 0.030(2) -0.005(2) 0.011(2) 0.013(2)
C13 0.027(2) 0.044(2) 0.023(2) -0.006(2) 0.007(2) 0.006(2)
C14 0.025(2) 0.044(2) 0.030(2) -0.005(2) 0.005(2) 0.014(2)
C15 0.025(2) 0.036(2) 0.036(2) -0.002(2) 0.008(2) 0.014(2)
C16 0.034(2) 0.046(3) 0.045(3) 0.000(2) 0.006(2) 0.022(2)
C17 0.038(3) 0.045(3) 0.063(3) 0.013(2) 0.011(2) 0.023(2)
C18 0.043(3) 0.038(3) 0.067(3) 0.009(2) 0.020(2) 0.012(2)
C19 0.036(2) 0.043(3) 0.043(2) 0.003(2) 0.013(2) 0.009(2)
C20 0.025(2) 0.031(2) 0.036(2) -0.001(2) 0.009(2) 0.012(2)
C21 0.040(3) 0.046(3) 0.037(2) 0.000(2) 0.012(2) 0.010(2)
C22 0.052(3) 0.041(3) 0.051(3) 0.000(2) 0.021(2) -0.001(2)
C23 0.058(3) 0.034(3) 0.075(4) 0.004(2) 0.030(3) 0.010(2)
C24 0.053(3) 0.039(3) 0.063(3) 0.006(2) 0.025(3) 0.025(2)
C25 0.027(2) 0.036(2) 0.042(2) 0.000(2) 0.011(2) 0.015(2)
C26 0.029(2) 0.040(2) 0.039(2) 0.000(2) 0.011(2) 0.019(2)
C27 0.059(3) 0.054(3) 0.051(3) 0.002(2) 0.023(2) 0.027(2)
C28 0.064(3) 0.083(4) 0.050(3) 0.002(3) 0.024(3) 0.036(3)
C29 0.057(3) 0.070(4) 0.037(3) -0.002(3) 0.021(2) 0.014(2)
C30 0.044(3) 0.052(3) 0.039(2) -0.006(2) 0.017(2) 0.010(2)
C31 0.052(3) 0.107(4) 0.054(3) 0.019(3) 0.029(3) 0.023(3)
C32 0.111(7) 0.165(9) 0.190(8) -0.076(6) 0.026(6) 0.029(7)
C33 0.066(4) 0.085(4) 0.097(5) -0.018(3) 0.024(3) 0.010(4)
C34 0.064(4) 0.168(7) 0.069(4) 0.004(4) 0.012(3) 0.013(4)

loop_
_atom_site_label
_atom_site_fract_x
_atom_site_fract_y
_atom_site_fract_z
_atom_site_U_iso_or_equiv
_atom_site_thermal_displace_type
_atom_site_calc_flag
_atom_site_calc_attached_atom
Zn1 0.02070(4) -0.10245(4) 0.05029(4) 0.0318(1) Uij ? ?
Mn1 -0.23071(5) -0.07382(4) -0.20179(5) 0.0286(2) Uij ? ?
O1 -0.1821(2) -0.1104(2) -0.0425(2) 0.0301(7) Uij ? ?
O2 -0.2246(2) 0.0790(2) -0.1346(2) 0.0319(7) Uij ? ?
O3 -0.2608(3) -0.4069(2) -0.3104(2) 0.0506(10) Uij ? ?
O4 -0.3773(2) 0.0345(2) -0.5320(2) 0.0471(9) Uij ? ?
O5 -0.0213(2) -0.0634(2) -0.1187(2) 0.0314(7) Uij ? ?
O6 -0.4337(2) -0.0620(2) -0.2461(2) 0.0397(8) Uij ? ?
O7 0.1262(5) -0.1769(4) -0.2518(5) 0.130(2) Uij ? ?
O8 0.6775(4) 0.4453(3) 0.4693(3) 0.081(1) Uij ? ?
O9 0.7841(4) 0.3936(3) 0.3098(4) 0.097(2) Uij ? ?
N1 -0.2320(3) -0.2275(2) -0.2848(3) 0.0303(9) Uij ? ?
N2 -0.2748(3) -0.0547(2) -0.3699(3) 0.0308(9) Uij ? ?
N3 0.0511(3) -0.2739(2) -0.0028(3) 0.0346(9) Uij ? ?
N4 0.0570(3) -0.1541(3) 0.2160(3) 0.0349(10) Uij ? ?
C1 -0.2417(3) -0.1873(3) -0.0394(3) 0.031(1) Uij ? ?
C2 -0.2637(4) -0.1732(3) 0.0654(4) 0.041(1) Uij ? ?
C3 -0.3325(4) -0.2440(4) 0.0686(4) 0.049(1) Uij ? ?
C4 -0.3784(4) -0.3314(4) -0.0309(4) 0.051(1) Uij ? ?
C5 -0.3515(4) -0.3490(3) -0.1323(4) 0.043(1) Uij ? ?
C6 -0.2835(3) -0.2790(3) -0.1395(3) 0.033(1) Uij ? ?
C7 -0.2563(3) -0.3090(3) -0.2525(3) 0.035(1) Uij ? ?
C8 -0.2081(3) -0.2437(3) -0.3928(3) 0.032(1) Uij ? ?
C9 -0.1579(4) -0.3387(3) -0.4453(4) 0.041(1) Uij ? ?
C10 -0.1354(4) -0.3414(4) -0.5461(4) 0.050(1) Uij ? ?
C11 -0.1647(4) -0.2514(4) -0.5955(4) 0.051(1) Uij ? ?
C12 -0.2148(4) -0.1555(3) -0.5446(4) 0.042(1) Uij ? ?
C13 -0.2346(3) -0.1502(3) -0.4404(3) 0.032(1) Uij ? ?
C14 -0.3407(3) 0.0318(3) -0.4189(3) 0.033(1) Uij ? ?
C15 -0.3706(3) 0.1275(3) -0.3331(4) 0.033(1) Uij ? ?
C16 -0.4614(4) 0.2064(3) -0.3894(4) 0.044(1) Uij ? ?
C17 -0.4960(4) 0.2991(4) -0.3197(4) 0.053(1) Uij ? ?
C18 -0.4387(4) 0.3184(3) -0.1893(4) 0.052(1) Uij ? ?
C19 -0.3483(4) 0.2429(3) -0.1293(4) 0.043(1) Uij ? ?
C20 -0.3135(3) 0.1477(3) -0.1999(3) 0.031(1) Uij ? ?
C21 0.0449(4) -0.3290(3) -0.1153(4) 0.043(1) Uij ? ?
C22 0.0786(4) -0.4389(4) -0.1399(4) 0.051(1) Uij ? ?
C23 0.1221(4) -0.4929(3) -0.0444(5) 0.056(2) Uij ? ?
C24 0.1290(4) -0.4368(3) 0.0725(4) 0.049(1) Uij ? ?
C25 0.0913(3) -0.3274(3) 0.0914(4) 0.035(1) Uij ? ?
C26 0.0899(3) -0.2604(3) 0.2116(4) 0.036(1) Uij ? ?
C27 0.1187(4) -0.3039(4) 0.3130(4) 0.052(1) Uij ? ?
C28 0.1159(4) -0.2371(4) 0.4205(4) 0.062(2) Uij ? ?
C29 0.0856(4) -0.1281(4) 0.4269(4) 0.054(2) Uij ? ?
C30 0.0562(4) -0.0892(3) 0.3222(4) 0.045(1) Uij ? ?
C31 -0.4881(4) -0.0084(4) -0.1630(4) 0.071(2) Uij ? ?
C32 0.2479(7) -0.1297(7) -0.1902(8) 0.161(4) Uij ? ?
C33 0.5933(5) 0.3763(5) 0.4621(5) 0.087(2) Uij ? ?
C34 0.6845(5) 0.4394(6) 0.2090(5) 0.112(2) Uij ? ?
H1 -0.2313 -0.1139 0.1357 0.0478 Uij ? ?
H2 -0.3484 -0.2317 0.1403 0.0510 Uij ? ?
H3 -0.4279 -0.3787 -0.0294 0.0563 Uij ? ?
H4 -0.3802 -0.4113 -0.1993 0.0499 Uij ? ?
H5 -0.1383 -0.4014 -0.4114 0.0473 Uij ? ?
H6 -0.0995 -0.4063 -0.5821 0.0569 Uij ? ?
H7 -0.1504 -0.2546 -0.6665 0.0609 Uij ? ?
H8 -0.2349 -0.0934 -0.5798 0.0505 Uij ? ?
H9 -0.5006 0.1948 -0.4792 0.0533 Uij ? ?
H10 -0.5590 0.3495 -0.3617 0.0604 Uij ? ?
H11 -0.4604 0.3834 -0.1404 0.0598 Uij ? ?
H12 -0.3097 0.2559 -0.0399 0.0510 Uij ? ?
H13 0.0160 -0.2908 -0.1807 0.0472 Uij ? ?
H14 0.0717 -0.4765 -0.2213 0.0532 Uij ? ?
H15 0.1468 -0.5685 -0.0588 0.0707 Uij ? ?
H16 0.1592 -0.4734 0.1395 0.0594 Uij ? ?
H17 0.1402 -0.3802 0.3081 0.0620 Uij ? ?
H18 0.1345 -0.2664 0.4909 0.0789 Uij ? ?
H19 0.0852 -0.0809 0.5021 0.0587 Uij ? ?
H20 0.0341 -0.0132 0.3255 0.0545 Uij ? ?
H21 -0.4879 -0.0960 -0.3292 0.0472 Uij ? ?
H22 -0.4529 -0.0415 -0.0920 0.0779 Uij ? ?
H23 -0.4730 0.0659 -0.1354 0.0779 Uij ? ?
H24 -0.5737 -0.0163 -0.2062 0.0779 Uij ? ?
H25 0.063(4) -0.118(3) -0.172(4) 0.0850 Uij ? ?

loop_
_atom_type_symbol
_atom_type_oxidation_number
_atom_type_number_in_cell
_atom_type_scat_dispersion_real
_atom_type_scat_dispersion_imag
_atom_type_scat_source
C 0 68 0.003 0.002 'International Tables'
H 0 74 0.000 0.000 'International Tables'
N 0 8 0.006 0.003 'International Tables'
O 0 18 0.011 0.006 'International Tables'
Mn 0 2 0.337 0.728 'International Tables'
Zn 0 2 0.284 1.430 'International Tables'

loop_
_geom_angle_atom_site_label_1
_geom_angle_atom_site_label_2
_geom_angle_atom_site_label_3
_geom_angle
_geom_angle_site_symmetry_1
_geom_angle_site_symmetry_2
_geom_angle_site_symmetry_3
_geom_angle_publ_flag
O(1) Zn(1) O(2) 173.68(9) ? ? ? yes
O(1) Zn(1) O(5) 80.48(9) ? ? ? yes
O(1) Zn(1) O(5) 96.83(9) ? ? ? yes
O(1) Zn(1) N(3) 92.3(1) ? ? ? yes
O(1) Zn(1) N(4) 97.0(1) ? ? ? yes
O(2) Zn(1) O(5) 94.31(9) ? ? ? yes
O(2) Zn(1) O(5) 78.95(9) ? ? ? yes
O(2) Zn(1) N(3) 92.1(1) ? ? ? yes
O(2) Zn(1) N(4) 88.4(1) ? ? ? yes
O(5) Zn(1) O(5) 83.8(1) ? ? ? yes
O(5) Zn(1) N(3) 99.0(1) ? ? ? yes
O(5) Zn(1) N(4) 175.6(1) ? ? ? yes
O(5) Zn(1) N(3) 170.8(1) ? ? ? yes
O(5) Zn(1) N(4) 100.2(1) ? ? ? yes
N(3) Zn(1) N(4) 77.4(1) ? ? ? yes
O(1) Mn(1) O(2) 95.1(1) ? ? ? yes
O(1) Mn(1) O(5) 81.39(9) ? ? ? yes
O(1) Mn(1) O(6) 91.28(10) ? ? ? yes
O(1) Mn(1) N(1) 90.6(1) ? ? ? yes
O(1) Mn(1) N(2) 173.3(1) ? ? ? yes
O(2) Mn(1) O(5) 81.22(10) ? ? ? yes
O(2) Mn(1) O(6) 90.8(1) ? ? ? yes
O(2) Mn(1) N(1) 173.4(1) ? ? ? yes
O(2) Mn(1) N(2) 91.3(1) ? ? ? yes
O(5) Mn(1) O(6) 168.57(9) ? ? ? yes
O(5) Mn(1) N(1) 96.4(1) ? ? ? yes
O(5) Mn(1) N(2) 97.7(1) ? ? ? yes
O(6) Mn(1) N(1) 92.4(1) ? ? ? yes
O(6) Mn(1) N(2) 90.6(1) ? ? ? yes
N(1) Mn(1) N(2) 82.9(1) ? ? ? yes
Zn(1) O(1) Mn(1) 102.7(1) ? ? ? yes
Zn(1) O(1) C(1) 125.1(2) ? ? ? yes
Mn(1) O(1) C(1) 118.8(2) ? ? ? yes
Zn(1) O(2) Mn(1) 102.8(1) ? ? ? yes
Zn(1) O(2) C(20) 123.0(2) ? ? ? yes
Mn(1) O(2) C(20) 119.6(2) ? ? ? yes
Zn(1) O(5) Zn(1) 96.2(1) ? ? ? yes
Zn(1) O(5) Mn(1) 95.4(1) ? ? ? yes
Zn(1) O(5) Mn(1) 97.0(1) ? ? ? yes
Mn(1) O(6) C(31) 127.2(3) ? ? ? yes
Mn(1) O(6) H(21) 116.6712 ? ? ? no
C(31) O(6) H(21) 116.1682 ? ? ? no
Mn(1) N(1) C(7) 126.7(3) ? ? ? yes
Mn(1) N(1) C(8) 110.1(2) ? ? ? yes
C(7) N(1) C(8) 123.1(3) ? ? ? yes
Mn(1) N(2) C(13) 110.2(2) ? ? ? yes
Mn(1) N(2) C(14) 126.2(3) ? ? ? yes
C(13) N(2) C(14) 123.4(3) ? ? ? yes
Zn(1) N(3) C(21) 125.3(3) ? ? ? yes
Zn(1) N(3) C(25) 115.3(3) ? ? ? yes
C(21) N(3) C(25) 119.1(3) ? ? ? yes
Zn(1) N(4) C(26) 115.0(3) ? ? ? yes
Zn(1) N(4) C(30) 125.7(3) ? ? ? yes
C(26) N(4) C(30) 119.2(3) ? ? ? yes
O(1) C(1) C(2) 118.6(3) ? ? ? yes
O(1) C(1) C(6) 122.3(3) ? ? ? yes
C(2) C(1) C(6) 119.1(4) ? ? ? yes
C(1) C(2) C(3) 120.8(4) ? ? ? yes
C(1) C(2) H(1) 119.6368 ? ? ? no
C(3) C(2) H(1) 119.5156 ? ? ? no
C(2) C(3) C(4) 120.6(4) ? ? ? yes
C(2) C(3) H(2) 119.4976 ? ? ? no
C(4) C(3) H(2) 119.9496 ? ? ? no
C(3) C(4) C(5) 118.9(4) ? ? ? yes
C(3) C(4) H(3) 120.2344 ? ? ? no
C(5) C(4) H(3) 120.9099 ? ? ? no
C(4) C(5) C(6) 122.2(4) ? ? ? yes
C(4) C(5) H(4) 118.7622 ? ? ? no
C(6) C(5) H(4) 119.0334 ? ? ? no
C(1) C(6) C(5) 118.3(4) ? ? ? yes
C(1) C(6) C(7) 124.5(3) ? ? ? yes
C(5) C(6) C(7) 117.2(4) ? ? ? yes
O(3) C(7) N(1) 125.4(4) ? ? ? yes
O(3) C(7) C(6) 117.5(3) ? ? ? yes
N(1) C(7) C(6) 117.1(3) ? ? ? yes
N(1) C(8) C(9) 125.9(3) ? ? ? yes
N(1) C(8) C(13) 113.7(3) ? ? ? yes
C(9) C(8) C(13) 120.4(3) ? ? ? yes
C(8) C(9) C(10) 119.7(4) ? ? ? yes
C(8) C(9) H(5) 120.1024 ? ? ? no
C(10) C(9) H(5) 120.2245 ? ? ? no
C(9) C(10) C(11) 120.2(4) ? ? ? yes
C(9) C(10) H(6) 120.2565 ? ? ? no
C(11) C(10) H(6) 119.5564 ? ? ? no
C(10) C(11) C(12) 121.2(4) ? ? ? yes
C(10) C(11) H(7) 119.4836 ? ? ? no
C(12) C(11) H(7) 119.3389 ? ? ? no
C(11) C(12) C(13) 119.5(4) ? ? ? yes
C(11) C(12) H(8) 120.4197 ? ? ? no
C(13) C(12) H(8) 120.1232 ? ? ? no
N(2) C(13) C(8) 114.7(3) ? ? ? yes
N(2) C(13) C(12) 126.2(4) ? ? ? yes
C(8) C(13) C(12) 119.1(4) ? ? ? yes
O(4) C(14) N(2) 123.2(4) ? ? ? yes
O(4) C(14) C(15) 119.2(3) ? ? ? yes
N(2) C(14) C(15) 117.6(3) ? ? ? yes
C(14) C(15) C(16) 117.2(3) ? ? ? yes
C(14) C(15) C(20) 125.5(3) ? ? ? yes
C(16) C(15) C(20) 117.3(4) ? ? ? yes
C(15) C(16) C(17) 122.6(4) ? ? ? yes
C(15) C(16) H(9) 118.7015 ? ? ? no
C(17) C(16) H(9) 118.7154 ? ? ? no
C(16) C(17) C(18) 119.6(4) ? ? ? yes
C(16) C(17) H(10) 119.8323 ? ? ? no
C(18) C(17) H(10) 120.5313 ? ? ? no
C(17) C(18) C(19) 119.9(4) ? ? ? yes
C(17) C(18) H(11) 120.1361 ? ? ? no
C(19) C(18) H(11) 119.9913 ? ? ? no
C(18) C(19) C(20) 120.8(4) ? ? ? yes
C(18) C(19) H(12) 119.8112 ? ? ? no
C(20) C(19) H(12) 119.4280 ? ? ? no
O(2) C(20) C(15) 123.0(3) ? ? ? yes
O(2) C(20) C(19) 117.2(3) ? ? ? yes
C(15) C(20) C(19) 119.9(3) ? ? ? yes
N(3) C(21) C(22) 122.6(4) ? ? ? yes
N(3) C(21) H(13) 118.3282 ? ? ? no
C(22) C(21) H(13) 119.0905 ? ? ? no
C(21) C(22) C(23) 118.6(4) ? ? ? yes
C(21) C(22) H(14) 120.8295 ? ? ? no
C(23) C(22) H(14) 120.5792 ? ? ? no
C(22) C(23) C(24) 119.4(4) ? ? ? yes
C(22) C(23) H(15) 120.1439 ? ? ? no
C(24) C(23) H(15) 120.4526 ? ? ? no
C(23) C(24) C(25) 119.8(4) ? ? ? yes
C(23) C(24) H(16) 120.0883 ? ? ? no
C(25) C(24) H(16) 120.1292 ? ? ? no
N(3) C(25) C(24) 120.5(4) ? ? ? yes
N(3) C(25) C(26) 115.4(3) ? ? ? yes
C(24) C(25) C(26) 124.2(4) ? ? ? yes
N(4) C(26) C(25) 116.3(3) ? ? ? yes
N(4) C(26) C(27) 121.0(4) ? ? ? yes
C(25) C(26) C(27) 122.7(4) ? ? ? yes
C(26) C(27) C(28) 119.3(4) ? ? ? yes
C(26) C(27) H(17) 120.3146 ? ? ? no
C(28) C(27) H(17) 120.3739 ? ? ? no
C(27) C(28) C(29) 120.1(4) ? ? ? yes
C(27) C(28) H(18) 120.0565 ? ? ? no
C(29) C(28) H(18) 119.8844 ? ? ? no
C(28) C(29) C(30) 118.2(4) ? ? ? yes
C(28) C(29) H(19) 120.4440 ? ? ? no
C(30) C(29) H(19) 121.3630 ? ? ? no
N(4) C(30) C(29) 122.2(4) ? ? ? yes
N(4) C(30) H(20) 118.9225 ? ? ? no
C(29) C(30) H(20) 118.8434 ? ? ? no
O(6) C(31) H(22) 108.7428 ? ? ? no
O(6) C(31) H(23) 109.5507 ? ? ? no
O(6) C(31) H(24) 109.2276 ? ? ? no
H(22) C(31) H(23) 109.7287 ? ? ? no
H(22) C(31) H(24) 109.2812 ? ? ? no
H(23) C(31) H(24) 110.2838 ? ? ? no

loop_
_geom_bond_atom_site_label_1
_geom_bond_atom_site_label_2
_geom_bond_distance
_geom_bond_site_symmetry_1
_geom_bond_site_symmetry_2
_geom_bond_publ_flag
Zn(1) O(1) 2.228(3) ? ? yes
Zn(1) O(2) 2.280(3) ? ? yes
Zn(1) O(5) 2.073(2) ? ? yes
Zn(1) O(5) 2.055(2) ? ? yes
Zn(1) N(3) 2.120(3) ? ? yes
Zn(1) N(4) 2.137(3) ? ? yes
Mn(1) O(1) 1.927(2) ? ? yes
Mn(1) O(2) 1.901(2) ? ? yes
Mn(1) O(5) 2.314(3) ? ? yes
Mn(1) O(6) 2.289(3) ? ? yes
Mn(1) N(1) 1.945(3) ? ? yes
Mn(1) N(2) 1.947(3) ? ? yes
O(1) C(1) 1.361(4) ? ? yes
O(2) C(20) 1.350(4) ? ? yes
O(3) C(7) 1.253(4) ? ? yes
O(4) C(14) 1.250(4) ? ? yes
O(6) C(31) 1.421(5) ? ? yes
O(6) H(21) 0.9492 ? ? no
O(7) C(32) 1.496(8) ? ? yes
O(8) C(33) 1.453(6) ? ? yes
O(9) C(34) 1.447(6) ? ? yes
N(1) C(7) 1.348(4) ? ? yes
N(1) C(8) 1.438(4) ? ? yes
N(2) C(13) 1.434(4) ? ? yes
N(2) C(14) 1.351(4) ? ? yes
N(3) C(21) 1.332(5) ? ? yes
N(3) C(25) 1.355(4) ? ? yes
N(4) C(26) 1.339(4) ? ? yes
N(4) C(30) 1.334(5) ? ? yes
C(1) C(2) 1.390(5) ? ? yes
C(1) C(6) 1.408(5) ? ? yes
C(2) C(3) 1.382(5) ? ? yes
C(2) H(1) 0.9532 ? ? no
C(3) C(4) 1.376(6) ? ? yes
C(3) H(2) 0.9531 ? ? no
C(4) C(5) 1.380(5) ? ? yes
C(4) H(3) 0.9525 ? ? no
C(5) C(6) 1.392(5) ? ? yes
C(5) H(4) 0.9516 ? ? no
C(6) C(7) 1.504(5) ? ? yes
C(8) C(9) 1.384(5) ? ? yes
C(8) C(13) 1.399(5) ? ? yes
C(9) C(10) 1.379(5) ? ? yes
C(9) H(5) 0.9479 ? ? no
C(10) C(11) 1.365(6) ? ? yes
C(10) H(6) 0.9554 ? ? no
C(11) C(12) 1.383(6) ? ? yes
C(11) H(7) 0.9545 ? ? no
C(12) C(13) 1.390(5) ? ? yes
C(12) H(8) 0.9500 ? ? no
C(14) C(15) 1.483(5) ? ? yes
C(15) C(16) 1.410(5) ? ? yes
C(15) C(20) 1.409(5) ? ? yes
C(16) C(17) 1.375(6) ? ? yes
C(16) H(9) 0.9520 ? ? no
C(17) C(18) 1.380(6) ? ? yes
C(17) H(10) 0.9522 ? ? no
C(18) C(19) 1.393(5) ? ? yes
C(18) H(11) 0.9510 ? ? no
C(19) C(20) 1.402(5) ? ? yes
C(19) H(12) 0.9467 ? ? no
C(21) C(22) 1.378(5) ? ? yes
C(21) H(13) 0.9482 ? ? no
C(22) C(23) 1.367(6) ? ? yes
C(22) H(14) 0.9478 ? ? no
C(23) C(24) 1.378(6) ? ? yes
C(23) H(15) 0.9501 ? ? no
C(24) C(25) 1.379(5) ? ? yes
C(24) H(16) 0.9487 ? ? no
C(25) C(26) 1.485(5) ? ? yes
C(26) C(27) 1.374(5) ? ? yes
C(27) C(28) 1.364(6) ? ? yes
C(27) H(17) 0.9550 ? ? no
C(28) C(29) 1.365(6) ? ? yes
C(28) H(18) 0.9523 ? ? no
C(29) C(30) 1.374(5) ? ? yes
C(29) H(19) 0.9492 ? ? no
C(30) H(20) 0.9542 ? ? no
C(31) H(22) 0.9543 ? ? no
C(31) H(23) 0.9427 ? ? no
C(31) H(24) 0.9479 ? ? no
